data_2232389
loop_
_publ_author_name
'Fun, Hoong-Kun'
'Quah, Ching Kheng'
'Narayana, B.'
'Nayak, Prakash S.'
'Sarojini, B. K.'

_publ_section_title
;
 <i>N</i>-(3,5-Dichlorophenyl)-2-(naphthalen-1-yl)acetamide
;
_journal_coeditor_code LH5351
_journal_issue 11
_journal_name_full 'Acta Crystallographica Section E'
_journal_page_first o2941
_journal_page_last o2942
_journal_paper_doi 10.1107/S1600536811041468
_journal_volume 67
_journal_year 2011
_chemical_formula_iupac 'C18 H13 Cl2 N O'
_chemical_formula_moiety 'C18 H13 Cl2 N O'
_chemical_formula_sum 'C18 H13 Cl2 N O'
_chemical_formula_weight 330.19
_chemical_name_systematic
;
<i>N</i>-(3,5-Dichlorophenyl)-2-(naphthalen-1-yl)acetamide
;
_space_group_IT_number 14
_symmetry_cell_setting monoclinic
_symmetry_space_group_name_Hall '-P 2ybc'
_symmetry_space_group_name_H-M 'P 1 21/c 1'
_atom_sites_solution_hydrogens geom
_atom_sites_solution_primary direct
_atom_sites_solution_secondary difmap
_audit_creation_method SHELXL-97
_cell_angle_alpha 90.00
_cell_angle_beta 125.050(10)
_cell_angle_gamma 90.00
_cell_formula_units_Z 4
_cell_length_a 7.8090(14)
_cell_length_b 24.811(4)
_cell_length_c 9.6783(13)
_cell_measurement_reflns_used 3344
_cell_measurement_temperature 296
_cell_measurement_theta_max 29.84
_cell_measurement_theta_min 2.70
_cell_volume 1535.1(5)
_computing_cell_refinement 'SAINT (Bruker, 2009)'
_computing_data_collection 'APEX2 (Bruker, 2009)'
_computing_data_reduction 'SAINT (Bruker, 2009)'
_computing_molecular_graphics 'SHELXTL (Sheldrick, 2008)'
_computing_publication_material 'SHELXTL (Sheldrick, 2008) and PLATON (Spek, 2009)'
_computing_structure_refinement 'SHELXTL (Sheldrick, 2008)'
_computing_structure_solution 'SHELXTL (Sheldrick, 2008)'
_diffrn_ambient_temperature 296
_diffrn_measured_fraction_theta_full 0.996
_diffrn_measured_fraction_theta_max 0.996
_diffrn_measurement_device_type
;
Bruker SMART APEXII DUO CCD area-detector
;
_diffrn_measurement_method '\f and \w'
_diffrn_radiation_monochromator graphite
_diffrn_radiation_source 'fine-focus sealed tube'
_diffrn_radiation_type MoK\a
_diffrn_radiation_wavelength 0.71073
_diffrn_reflns_av_R_equivalents 0.0505
_diffrn_reflns_av_sigmaI/netI 0.0529
_diffrn_reflns_limit_h_max 8
_diffrn_reflns_limit_h_min -10
_diffrn_reflns_limit_k_max 34
_diffrn_reflns_limit_k_min -33
_diffrn_reflns_limit_l_max 13
_diffrn_reflns_limit_l_min -13
_diffrn_reflns_number 16035
_diffrn_reflns_theta_full 30.01
_diffrn_reflns_theta_max 30.01
_diffrn_reflns_theta_min 2.70
_diffrn_standards_number 0
_exptl_absorpt_coefficient_mu 0.423
_exptl_absorpt_correction_T_max 0.9738
_exptl_absorpt_correction_T_min 0.8548
_exptl_absorpt_correction_type multi-scan
_exptl_absorpt_process_details '(<i>SADABS</i>; Bruker, 2009)'
_exptl_crystal_colour colourless
_exptl_crystal_density_diffrn 1.429
_exptl_crystal_density_method 'not measured'
_exptl_crystal_description plate
_exptl_crystal_F_000 680
_exptl_crystal_size_max 0.383
_exptl_crystal_size_mid 0.286
_exptl_crystal_size_min 0.063
_refine_diff_density_max 0.459
_refine_diff_density_min -0.327
_refine_ls_extinction_method none
_refine_ls_goodness_of_fit_ref 1.025
_refine_ls_hydrogen_treatment mixed
_refine_ls_matrix_type full
_refine_ls_number_parameters 203
_refine_ls_number_reflns 4453
_refine_ls_number_restraints 0
_refine_ls_restrained_S_all 1.025
_refine_ls_R_factor_all 0.1310
_refine_ls_R_factor_gt 0.0738
_refine_ls_shift/su_max 0.001
_refine_ls_shift/su_mean 0.001
_refine_ls_structure_factor_coef Fsqd
_refine_ls_weighting_details 'calc w=1/[\s^2^(Fo^2^)+(0.0681P)^2^+1.5936P] where P=(Fo^2^+2Fc^2^)/3'
_refine_ls_weighting_scheme calc
_refine_ls_wR_factor_gt 0.1702
_refine_ls_wR_factor_ref 0.1976
_reflns_number_gt 2621
_reflns_number_total 4453
_reflns_threshold_expression I>2\s(I)
_cod_data_source_file lh5351.cif
_cod_data_source_block I
_cod_original_cell_volume 1535.1(4)
_cod_original_sg_symbol_H-M 'P 21/c'
_cod_database_code 2232389
_cod_database_fobs_code 2232389

loop_
_symmetry_equiv_pos_as_xyz
'x, y, z'
'-x, y+1/2, -z+1/2'
'-x, -y, -z'
'x, -y-1/2, z-1/2'

loop_
_atom_site_type_symbol
_atom_site_label
_atom_site_fract_x
_atom_site_fract_y
_atom_site_fract_z
_atom_site_U_iso_or_equiv
_atom_site_adp_type
_atom_site_calc_flag
_atom_site_refinement_flags
_atom_site_occupancy
_atom_site_symmetry_multiplicity
Cl Cl1 0.6802(2) 0.95869(4) 0.44624(14) 0.0775(4) Uani d . 1 1
Cl Cl2 0.27251(17) 0.91840(5) -0.21419(12) 0.0771(3) Uani d . 1 1
O O1 0.8282(4) 0.75802(9) 0.4568(3) 0.0637(7) Uani d . 1 1
N N1 0.8058(4) 0.78590(10) 0.2249(3) 0.0414(6) Uani d . 1 1
C C1 0.7351(5) 0.86778(12) 0.3249(4) 0.0420(6) Uani d . 1 1
H H1A 0.8298 0.8575 0.4369 0.050 Uiso calc R 1 1
C C2 0.6296(5) 0.91611(12) 0.2847(4) 0.0485(7) Uani d . 1 1
C C3 0.4862(5) 0.93244(13) 0.1200(4) 0.0511(8) Uani d . 1 1
H H3A 0.4155 0.9651 0.0954 0.061 Uiso calc R 1 1
C C4 0.4521(5) 0.89863(13) -0.0058(4) 0.0488(7) Uani d . 1 1
C C5 0.5533(5) 0.85030(12) 0.0274(4) 0.0440(7) Uani d . 1 1
H H5A 0.5265 0.8282 -0.0606 0.053 Uiso calc R 1 1
C C6 0.6960(4) 0.83471(11) 0.1934(3) 0.0377(6) Uani d . 1 1
C C7 0.8686(5) 0.75141(12) 0.3535(4) 0.0438(7) Uani d . 1 1
C C8 0.9966(6) 0.70397(14) 0.3588(5) 0.0580(9) Uani d . 1 1
H H8A 0.9423 0.6935 0.2440 0.070 Uiso calc R 1 1
H H8B 1.1401 0.7156 0.4125 0.070 Uiso calc R 1 1
C C9 0.9946(5) 0.65549(13) 0.4519(4) 0.0484(7) Uani d . 1 1
C C10 0.8751(6) 0.61214(15) 0.3661(6) 0.0665(10) Uani d . 1 1
H H10A 0.7960 0.6125 0.2488 0.080 Uiso calc R 1 1
C C11 0.8659(7) 0.56650(17) 0.4478(7) 0.0776(13) Uani d . 1 1
H H11A 0.7824 0.5373 0.3852 0.093 Uiso calc R 1 1
C C12 0.9787(8) 0.56556(16) 0.6169(8) 0.0826(14) Uani d . 1 1
H H12A 0.9710 0.5356 0.6707 0.099 Uiso calc R 1 1
C C13 1.1104(5) 0.60953(14) 0.7160(5) 0.0558(9) Uani d . 1 1
C C14 1.2266(8) 0.6089(2) 0.8930(7) 0.0880(15) Uani d . 1 1
H H14A 1.2177 0.5794 0.9480 0.106 Uiso calc R 1 1
C C15 1.3489(8) 0.6501(3) 0.9818(7) 0.0930(16) Uani d . 1 1
H H15A 1.4222 0.6496 1.0987 0.112 Uiso calc R 1 1
C C16 1.3700(6) 0.6941(2) 0.9035(6) 0.0808(13) Uani d . 1 1
H H16A 1.4621 0.7217 0.9691 0.097 Uiso calc R 1 1
C C17 1.2573(5) 0.69744(16) 0.7315(5) 0.0622(9) Uani d . 1 1
H H17A 1.2705 0.7274 0.6807 0.075 Uiso calc R 1 1
C C18 1.1179(5) 0.65423(13) 0.6294(4) 0.0464(7) Uani d . 1 1
H H1N1 0.822(5) 0.7771(14) 0.154(5) 0.055(10) Uiso d . 1 1

loop_
_atom_site_aniso_label
_atom_site_aniso_U_11
_atom_site_aniso_U_22
_atom_site_aniso_U_33
_atom_site_aniso_U_12
_atom_site_aniso_U_13
_atom_site_aniso_U_23
Cl1 0.1246(9) 0.0497(5) 0.0709(6) 0.0016(5) 0.0636(7) -0.0107(4)
Cl2 0.0783(6) 0.0938(8) 0.0501(5) 0.0249(5) 0.0315(5) 0.0248(5)
O1 0.1054(19) 0.0600(15) 0.0634(15) 0.0303(13) 0.0705(15) 0.0228(12)
N1 0.0576(15) 0.0437(14) 0.0380(13) 0.0069(11) 0.0363(12) 0.0059(10)
C1 0.0505(16) 0.0400(16) 0.0393(14) -0.0035(12) 0.0280(13) 0.0014(12)
C2 0.0622(19) 0.0408(17) 0.0527(18) -0.0036(14) 0.0388(16) -0.0025(14)
C3 0.0610(19) 0.0444(18) 0.058(2) 0.0096(14) 0.0401(17) 0.0085(14)
C4 0.0522(17) 0.0537(19) 0.0464(17) 0.0050(14) 0.0318(15) 0.0125(14)
C5 0.0535(17) 0.0475(18) 0.0398(15) -0.0035(13) 0.0319(14) 0.0020(12)
C6 0.0445(15) 0.0372(15) 0.0384(14) -0.0011(11) 0.0279(13) 0.0029(11)
C7 0.0585(17) 0.0451(16) 0.0429(15) 0.0079(13) 0.0380(15) 0.0071(12)
C8 0.082(2) 0.058(2) 0.061(2) 0.0252(17) 0.057(2) 0.0190(16)
C9 0.0566(18) 0.0458(18) 0.0555(19) 0.0134(14) 0.0395(16) 0.0054(14)
C10 0.063(2) 0.057(2) 0.081(3) 0.0047(17) 0.042(2) -0.017(2)
C11 0.083(3) 0.050(2) 0.119(4) -0.0045(19) 0.069(3) -0.018(2)
C12 0.106(3) 0.047(2) 0.141(5) 0.020(2) 0.098(4) 0.020(3)
C13 0.0616(19) 0.054(2) 0.069(2) 0.0263(16) 0.0474(18) 0.0243(17)
C14 0.101(4) 0.105(4) 0.084(3) 0.050(3) 0.068(3) 0.045(3)
C15 0.072(3) 0.134(5) 0.066(3) 0.033(3) 0.035(2) 0.022(3)
C16 0.047(2) 0.114(4) 0.064(3) -0.002(2) 0.0219(19) -0.014(3)
C17 0.0520(19) 0.073(2) 0.067(2) 0.0016(17) 0.0376(18) -0.0055(19)
C18 0.0479(16) 0.0506(18) 0.0517(17) 0.0164(13) 0.0350(15) 0.0117(14)

loop_
_atom_type_symbol
_atom_type_description
_atom_type_scat_dispersion_real
_atom_type_scat_dispersion_imag
_atom_type_scat_source
C C 0.0033 0.0016 'International Tables Vol C Tables 4.2.6.8 and 6.1.1.4'
H H 0.0000 0.0000 'International Tables Vol C Tables 4.2.6.8 and 6.1.1.4'
Cl Cl 0.1484 0.1585 'International Tables Vol C Tables 4.2.6.8 and 6.1.1.4'
N N 0.0061 0.0033 'International Tables Vol C Tables 4.2.6.8 and 6.1.1.4'
O O 0.0106 0.0060 'International Tables Vol C Tables 4.2.6.8 and 6.1.1.4'

loop_
_geom_angle_atom_site_label_1
_geom_angle_atom_site_label_2
_geom_angle_atom_site_label_3
_geom_angle
C7 N1 C6 126.6(2)
C7 N1 H1N1 118(3)
C6 N1 H1N1 115(3)
C2 C1 C6 118.2(3)
C2 C1 H1A 120.9
C6 C1 H1A 120.9
C1 C2 C3 122.6(3)
C1 C2 Cl1 119.1(2)
C3 C2 Cl1 118.4(2)
C4 C3 C2 117.4(3)
C4 C3 H3A 121.3
C2 C3 H3A 121.3
C5 C4 C3 122.4(3)
C5 C4 Cl2 119.4(3)
C3 C4 Cl2 118.2(3)
C4 C5 C6 119.2(3)
C4 C5 H5A 120.4
C6 C5 H5A 120.4
C5 C6 C1 120.3(3)
C5 C6 N1 118.3(3)
C1 C6 N1 121.4(3)
O1 C7 N1 122.9(3)
O1 C7 C8 123.3(3)
N1 C7 C8 113.8(2)
C9 C8 C7 113.8(3)
C9 C8 H8A 108.8
C7 C8 H8A 108.8
C9 C8 H8B 108.8
C7 C8 H8B 108.8
H8A C8 H8B 107.7
C10 C9 C18 118.6(3)
C10 C9 C8 120.5(3)
C18 C9 C8 120.8(3)
C9 C10 C11 122.4(4)
C9 C10 H10A 118.8
C11 C10 H10A 118.8
C12 C11 C10 119.4(4)
C12 C11 H11A 120.3
C10 C11 H11A 120.3
C11 C12 C13 121.4(4)
C11 C12 H12A 119.3
C13 C12 H12A 119.3
C14 C13 C18 121.0(4)
C14 C13 C12 121.5(4)
C18 C13 C12 117.5(4)
C15 C14 C13 120.2(5)
C15 C14 H14A 119.9
C13 C14 H14A 119.9
C14 C15 C16 121.3(5)
C14 C15 H15A 119.4
C16 C15 H15A 119.4
C17 C16 C15 121.0(5)
C17 C16 H16A 119.5
C15 C16 H16A 119.5
C16 C17 C18 119.7(4)
C16 C17 H17A 120.2
C18 C17 H17A 120.2
C9 C18 C13 120.6(3)
C9 C18 C17 122.6(3)
C13 C18 C17 116.8(3)

loop_
_geom_bond_atom_site_label_1
_geom_bond_atom_site_label_2
_geom_bond_distance
Cl1 C2 1.734(3)
Cl2 C4 1.740(3)
O1 C7 1.220(3)
N1 C7 1.349(4)
N1 C6 1.412(4)
N1 H1N1 0.80(4)
C1 C2 1.378(4)
C1 C6 1.393(4)
C1 H1A 0.9300
C2 C3 1.381(5)
C3 C4 1.373(5)
C3 H3A 0.9300
C4 C5 1.369(4)
C5 C6 1.385(4)
C5 H5A 0.9300
C7 C8 1.526(4)
C8 C9 1.509(5)
C8 H8A 0.9700
C8 H8B 0.9700
C9 C10 1.352(5)
C9 C18 1.407(4)
C10 C11 1.406(6)
C10 H10A 0.9300
C11 C12 1.341(7)
C11 H11A 0.9300
C12 C13 1.426(6)
C12 H12A 0.9300
C13 C14 1.405(6)
C13 C18 1.411(4)
C14 C15 1.325(7)
C14 H14A 0.9300
C15 C16 1.392(7)
C15 H15A 0.9300
C16 C17 1.367(6)
C16 H16A 0.9300
C17 C18 1.441(5)
C17 H17A 0.9300

loop_
_geom_hbond_atom_site_label_D
_geom_hbond_atom_site_label_H
_geom_hbond_atom_site_label_A
_geom_hbond_site_symmetry_A
_geom_hbond_distance_DH
_geom_hbond_distance_HA
_geom_hbond_distance_DA
_geom_hbond_angle_DHA
_geom_hbond_publ_flag
N1 H1N1 O1 4_575 0.80(4) 2.12(4) 2.911(4) 170(4) yes

loop_
_geom_torsion_atom_site_label_1
_geom_torsion_atom_site_label_2
_geom_torsion_atom_site_label_3
_geom_torsion_atom_site_label_4
_geom_torsion
C6 C1 C2 C3 0.7(5)
C6 C1 C2 Cl1 -178.5(2)
C1 C2 C3 C4 -0.6(5)
Cl1 C2 C3 C4 178.6(2)
C2 C3 C4 C5 0.4(5)
C2 C3 C4 Cl2 -179.9(2)
C3 C4 C5 C6 -0.2(5)
Cl2 C4 C5 C6 -180.0(2)
C4 C5 C6 C1 0.3(4)
C4 C5 C6 N1 -177.1(3)
C2 C1 C6 C5 -0.5(4)
C2 C1 C6 N1 176.8(3)
C7 N1 C6 C5 -146.4(3)
C7 N1 C6 C1 36.2(4)
C6 N1 C7 O1 3.1(5)
C6 N1 C7 C8 -176.2(3)
O1 C7 C8 C9 23.7(5)
N1 C7 C8 C9 -157.1(3)
C7 C8 C9 C10 103.2(4)
C7 C8 C9 C18 -77.3(4)
C18 C9 C10 C11 1.6(5)
C8 C9 C10 C11 -178.9(3)
C9 C10 C11 C12 0.2(6)
C10 C11 C12 C13 -0.9(6)
C11 C12 C13 C14 179.2(4)
C11 C12 C13 C18 -0.1(5)
C18 C13 C14 C15 -1.3(6)
C12 C13 C14 C15 179.4(4)
C13 C14 C15 C16 -1.7(7)
C14 C15 C16 C17 3.1(7)
C15 C16 C17 C18 -1.4(6)
C10 C9 C18 C13 -2.6(4)
C8 C9 C18 C13 177.9(3)
C10 C9 C18 C17 177.1(3)
C8 C9 C18 C17 -2.4(4)
C14 C13 C18 C9 -177.4(3)
C12 C13 C18 C9 1.9(4)
C14 C13 C18 C17 2.9(5)
C12 C13 C18 C17 -177.9(3)
C16 C17 C18 C9 178.8(3)
C16 C17 C18 C13 -1.5(5)

loop_
_cod_related_entry_id
_cod_related_entry_database
_cod_related_entry_code
1 ChemSpider 607119
